data_7126181
loop_
_publ_author_name
'Anderson, Christopher L.'
'Liang, Jiatao'
'Teat, Simon J.'
'Garz\'on-Ruiz, Andr\'es'
'Nenon, David P.'
'Navarro, Amparo'
'Liu, Yi'

_publ_section_title
;
 A highly substituted pyrazinophane generated from a quinoidal system via
 a cascade reaction.
;
_journal_issue 32
_journal_name_full 'Chemical communications (Cambridge, England)'
_journal_page_first 4472
_journal_page_last 4475
_journal_paper_doi 10.1039/d0cc00916d
_journal_volume 56
_journal_year 2020
_chemical_formula_sum 'C44 H28 N4 S8'
_chemical_formula_weight 869.18
_chemical_name_common 'AQM pyrazinophane 5'
_chemical_name_systematic 'AQM Dimer 5'
_space_group_crystal_system triclinic
_space_group_IT_number 2
_space_group_name_Hall '-P 1'
_space_group_name_H-M_alt 'P -1'
_atom_sites_solution_hydrogens geom
_atom_sites_solution_primary 'Dual space'
_atom_sites_solution_secondary difmap
_audit_creation_method SHELXL-2018/1
_audit_update_record
;
2020-02-03 deposited with the CCDC.	2020-03-09 downloaded from the CCDC.
;
_cell_angle_alpha 67.616(4)
_cell_angle_beta 88.901(4)
_cell_angle_gamma 64.349(4)
_cell_formula_units_Z 2
_cell_length_a 11.4592(7)
_cell_length_b 12.9511(8)
_cell_length_c 16.7818(11)
_cell_measurement_reflns_used 9376
_cell_measurement_temperature 100(2)
_cell_measurement_theta_max 25.5457
_cell_measurement_theta_min 2.3755
_cell_volume 2044.0(2)
_computing_cell_refinement 'Bruker SAINT v8.34a'
_computing_data_collection 'Bruker APEX 3'
_computing_data_reduction 'Bruker SAINT v8.34a'
_computing_molecular_graphics 'Bruker SHELXTL'
_computing_publication_material 'Bruker SHELXTL & local programs'
_computing_structure_refinement 'SHELXL-2018/1 (Sheldrick, 2018)'
_computing_structure_solution 'SHELXT 2014/4 (Sheldrick, 2014)'
_diffrn_ambient_temperature 100(2)
_diffrn_detector_area_resol_mean 10.42
_diffrn_measured_fraction_theta_full 0.985
_diffrn_measured_fraction_theta_max 0.985
_diffrn_measurement_device_type 'Bruker D8 with PHOTON 100 detector'
_diffrn_measurement_method '\w/\q shutterless scans'
_diffrn_radiation_type synchrotron
_diffrn_radiation_wavelength 0.7749
_diffrn_reflns_av_R_equivalents 0.0488
_diffrn_reflns_av_unetI/netI 0.0710
_diffrn_reflns_Laue_measured_fraction_full 0.985
_diffrn_reflns_Laue_measured_fraction_max 0.985
_diffrn_reflns_limit_h_max 12
_diffrn_reflns_limit_h_min -12
_diffrn_reflns_limit_k_max 14
_diffrn_reflns_limit_k_min -14
_diffrn_reflns_limit_l_max 18
_diffrn_reflns_limit_l_min -18
_diffrn_reflns_number 13020
_diffrn_reflns_point_group_measured_fraction_full 0.985
_diffrn_reflns_point_group_measured_fraction_max 0.985
_diffrn_reflns_theta_full 25.602
_diffrn_reflns_theta_max 25.602
_diffrn_reflns_theta_min 1.991
_diffrn_source 'Advanced Light Source Beamline 11.3.1'
_exptl_absorpt_coefficient_mu 0.598
_exptl_absorpt_correction_T_max 0.994
_exptl_absorpt_correction_T_min 0.620
_exptl_absorpt_correction_type multi-scan
_exptl_absorpt_process_details 'SADABS 2014/5 Bruker AXS Madison WI USA'
_exptl_crystal_colour yellow
_exptl_crystal_density_diffrn 1.412
_exptl_crystal_description needle
_exptl_crystal_F_000 896
_exptl_crystal_recrystallization_method 'Re-crystallisation from solvent: tetrahydrofuran'
_exptl_crystal_size_max 0.220
_exptl_crystal_size_mid 0.020
_exptl_crystal_size_min 0.010
_refine_diff_density_max 0.792
_refine_diff_density_min -0.654
_refine_diff_density_rms 0.086
_refine_ls_extinction_method none
_refine_ls_goodness_of_fit_ref 1.045
_refine_ls_hydrogen_treatment constr
_refine_ls_matrix_type full
_refine_ls_number_parameters 542
_refine_ls_number_reflns 5856
_refine_ls_number_restraints 174
_refine_ls_restrained_S_all 1.035
_refine_ls_R_factor_all 0.0840
_refine_ls_R_factor_gt 0.0620
_refine_ls_shift/su_max 0.000
_refine_ls_shift/su_mean 0.000
_refine_ls_structure_factor_coef Fsqd
_refine_ls_weighting_details 'w=1/[\s^2^(Fo^2^)+(0.0761P)^2^+5.0649P] where P=(Fo^2^+2Fc^2^)/3'
_refine_ls_weighting_scheme calc
_refine_ls_wR_factor_gt 0.1592
_refine_ls_wR_factor_ref 0.1766
_reflns_Friedel_coverage 0.000
_reflns_number_gt 4428
_reflns_number_total 5856
_reflns_threshold_expression 'I > 2\s(I)'
_cod_data_source_file d0cc00916d2.cif
_cod_data_source_block 153B4_a
_cod_depositor_comments 'Adding full bibliography for 7126181--7126182.cif.'
_cod_database_code 7126181
_shelx_shelxl_version_number 2018/1
_shelx_space_group_comment
;
The symmetry employed for this shelxl refinement is uniquely defined
by the following loop, which should always be used as a source of
symmetry information in preference to the above space-group names.
They are only intended as comments.
;
_shelx_estimated_absorpt_t_min 0.880
_shelx_estimated_absorpt_t_max 0.994

loop_
_space_group_symop_operation_xyz
'x, y, z'
'-x, -y, -z'

loop_
_atom_site_label
_atom_site_type_symbol
_atom_site_fract_x
_atom_site_fract_y
_atom_site_fract_z
_atom_site_U_iso_or_equiv
_atom_site_adp_type
_atom_site_occupancy
_atom_site_site_symmetry_order
_atom_site_calc_flag
_atom_site_refinement_flags_posn
_atom_site_refinement_flags_adp
_atom_site_refinement_flags_occupancy
_atom_site_disorder_assembly
_atom_site_disorder_group
N1 N 0.6012(4) 0.5520(4) 0.3399(2) 0.0257(9) Uani 1 1 d . . . . .
C1 C 0.5383(4) 0.4829(4) 0.3753(3) 0.0254(10) Uani 1 1 d . . . . .
N2 N 0.3607(4) 0.6203(4) 0.2577(2) 0.0256(9) Uani 1 1 d . . . . .
C2 C 0.4264(4) 0.5079(4) 0.3227(3) 0.0251(10) Uani 1 1 d . . . . .
N3 N 0.6215(4) 0.3423(4) 0.2492(2) 0.0246(9) Uani 1 1 d . . . . .
C3 C 0.4142(4) 0.6995(4) 0.2308(3) 0.0246(10) Uani 1 1 d . . . . .
N4 N 0.5927(4) 0.5644(4) 0.1259(2) 0.0240(9) Uani 1 1 d . . . . .
C4 C 0.5476(4) 0.6523(4) 0.2640(3) 0.0245(10) Uani 1 1 d . . . . .
C5 C 0.5070(4) 0.4244(4) 0.1954(3) 0.0235(10) Uani 1 1 d . . . . .
C6 C 0.5015(4) 0.5274(4) 0.1210(3) 0.0239(10) Uani 1 1 d . . . . .
C7 C 0.6945(4) 0.4953(4) 0.1907(3) 0.0237(10) Uani 1 1 d . . . . .
C8 C 0.7222(4) 0.3703(4) 0.2434(3) 0.0245(10) Uani 1 1 d . . . . .
C9 C 0.3915(4) 0.4067(4) 0.3243(3) 0.0243(10) Uani 1 1 d . . . . .
H9A H 0.464948 0.323690 0.363913 0.029 Uiso 1 1 calc R U . . .
C10 C 0.3878(4) 0.4106(4) 0.2281(3) 0.0227(10) Uani 1 1 d . . . . .
H10A H 0.306790 0.486866 0.189453 0.027 Uiso 1 1 calc R U . . .
C11 C 0.6444(5) 0.6896(4) 0.2126(3) 0.0273(11) Uani 1 1 d . . . . .
H11A H 0.597603 0.748527 0.151165 0.033 Uiso 1 1 calc R U . . .
C12 C 0.7590(4) 0.5657(4) 0.2099(3) 0.0237(10) Uani 1 1 d . . . . .
H12A H 0.815329 0.512124 0.269200 0.028 Uiso 1 1 calc R U . . .
C13 C 0.5991(4) 0.3814(4) 0.4611(3) 0.0268(11) Uani 1 1 d D . . . .
S1 S 0.75308(13) 0.34491(13) 0.50611(8) 0.0377(4) Uani 1 1 d D . . . .
C14 C 0.5507(5) 0.3066(5) 0.5190(3) 0.0289(11) Uani 1 1 d D . . . .
H14A H 0.466948 0.312195 0.506797 0.035 Uiso 1 1 calc R U . . .
C15 C 0.6405(5) 0.2206(5) 0.5985(3) 0.0348(12) Uani 1 1 d D . . . .
H15A H 0.623919 0.161464 0.645329 0.042 Uiso 1 1 calc R U . . .
C16 C 0.7513(5) 0.2314(5) 0.6006(3) 0.0381(13) Uani 1 1 d D . . . .
H16A H 0.821240 0.181556 0.649257 0.046 Uiso 1 1 calc R U . . .
C17 C 0.3303(5) 0.8248(5) 0.1635(3) 0.0297(11) Uani 1 1 d . . . . .
S2 S 0.17443(14) 0.85992(13) 0.12341(10) 0.0445(4) Uani 1 1 d . . . . .
C18 C 0.3542(5) 0.9268(4) 0.1244(3) 0.0322(12) Uani 1 1 d . . . . .
H18A H 0.434371 0.926440 0.138313 0.039 Uiso 1 1 calc R U . . .
C19 C 0.2466(6) 1.0319(5) 0.0615(4) 0.0437(14) Uani 1 1 d . . . . .
H19A H 0.247389 1.109334 0.027472 0.052 Uiso 1 1 calc R U . . .
C20 C 0.1423(6) 1.0108(5) 0.0547(4) 0.0493(15) Uani 1 1 d . . . . .
H20A H 0.060967 1.071980 0.016651 0.059 Uiso 1 1 calc R U . . .
C21 C 0.4014(4) 0.6022(4) 0.0442(3) 0.0239(10) Uani 1 1 d . . . . .
S3 S 0.39095(13) 0.74421(12) -0.02907(8) 0.0358(3) Uani 1 1 d . . . . .
C22 C 0.3096(4) 0.5779(5) 0.0143(3) 0.0263(11) Uani 1 1 d . . . . .
H22A H 0.301087 0.503531 0.044422 0.032 Uiso 1 1 calc R U . . .
C23 C 0.2289(5) 0.6752(5) -0.0661(3) 0.0310(11) Uani 1 1 d . . . . .
H23A H 0.159436 0.674286 -0.095288 0.037 Uiso 1 1 calc R U . . .
C24 C 0.2624(5) 0.7692(5) -0.0963(3) 0.0345(12) Uani 1 1 d . . . . .
H24A H 0.219056 0.841981 -0.149449 0.041 Uiso 1 1 calc R U . . .
C25 C 0.8489(5) 0.2697(4) 0.2941(3) 0.0275(11) Uani 1 1 d . . . . .
S4 S 0.85836(13) 0.12830(13) 0.36733(9) 0.0390(4) Uani 1 1 d . . . . .
C26 C 0.9725(5) 0.2624(5) 0.2891(3) 0.0304(11) Uani 1 1 d . . . . .
H26A H 0.988800 0.329394 0.251775 0.036 Uiso 1 1 calc R U . . .
C27 C 1.0720(5) 0.1426(5) 0.3467(3) 0.0382(13) Uani 1 1 d . . . . .
H27A H 1.162929 0.120781 0.352502 0.046 Uiso 1 1 calc R U . . .
C28 C 1.0252(5) 0.0634(5) 0.3919(3) 0.0396(13) Uani 1 1 d . . . . .
H28A H 1.079141 -0.020230 0.433311 0.048 Uiso 1 1 calc R U . . .
C29 C 0.2683(5) 0.4153(5) 0.3587(3) 0.0331(11) Uani 1 1 d D U . . .
S5 S 0.2391(5) 0.2900(4) 0.4033(3) 0.0443(11) Uani 0.523(6) 1 d D U P A 1
C30 C 0.1655(15) 0.5223(15) 0.3598(8) 0.037(3) Uani 0.523(6) 1 d D U P A 1
H30A H 0.164587 0.602037 0.337320 0.044 Uiso 0.523(6) 1 calc R U P A 1
C31 C 0.0613(13) 0.5016(12) 0.3979(9) 0.039(3) Uani 0.523(6) 1 d D U P A 1
H31A H -0.016436 0.564526 0.404159 0.047 Uiso 0.523(6) 1 calc R U P A 1
C32 C 0.0880(11) 0.3817(12) 0.4235(8) 0.040(3) Uani 0.523(6) 1 d D U P A 1
H32A H 0.030104 0.349359 0.450194 0.048 Uiso 0.523(6) 1 calc R U P A 1
S5' S 0.1415(5) 0.5482(5) 0.3562(3) 0.0426(13) Uani 0.477(6) 1 d D U P A 2
C30' C 0.2390(18) 0.3151(16) 0.3948(7) 0.044(4) Uani 0.477(6) 1 d D U P A 2
H30B H 0.297900 0.232099 0.401848 0.052 Uiso 0.477(6) 1 calc R U P A 2
C31' C 0.1132(14) 0.3475(13) 0.4201(10) 0.038(3) Uani 0.477(6) 1 d D U P A 2
H31B H 0.078225 0.290254 0.445613 0.046 Uiso 0.477(6) 1 calc R U P A 2
C32' C 0.0516(14) 0.4692(13) 0.4030(9) 0.039(3) Uani 0.477(6) 1 d D U P A 2
H32B H -0.033748 0.509069 0.415333 0.047 Uiso 0.477(6) 1 calc R U P A 2
C33 C 0.3838(5) 0.2961(5) 0.2277(3) 0.0272(11) Uani 1 1 d . . . . .
S6 S 0.51733(14) 0.14965(13) 0.27218(10) 0.0419(4) Uani 1 1 d . . . . .
C34 C 0.2719(5) 0.2950(4) 0.1930(3) 0.0268(11) Uani 1 1 d . . . . .
H34A H 0.188010 0.365410 0.166574 0.032 Uiso 1 1 calc R U . . .
C35 C 0.3092(5) 0.1673(5) 0.2053(3) 0.0379(13) Uani 1 1 d . . . . .
H35A H 0.250261 0.144502 0.185980 0.046 Uiso 1 1 calc R U . . .
C36 C 0.4331(5) 0.0834(5) 0.2459(4) 0.0397(13) Uani 1 1 d . . . . .
H36A H 0.469804 -0.003616 0.258575 0.048 Uiso 1 1 calc R U . . .
C37 C 0.6952(5) 0.7561(5) 0.2479(3) 0.0303(11) Uani 1 1 d . . . . .
S7 S 0.71159(15) 0.72771(15) 0.35618(10) 0.0477(4) Uani 1 1 d . . . . .
C38 C 0.7400(4) 0.8504(4) 0.1938(3) 0.0184(9) Uani 1 1 d . . . . .
H38A H 0.738945 0.881709 0.132475 0.022 Uiso 1 1 calc R U . . .
C39 C 0.7857(6) 0.8828(5) 0.2578(4) 0.0466(14) Uani 1 1 d . . . . .
H39A H 0.821876 0.940066 0.241146 0.056 Uiso 1 1 calc R U . . .
C40 C 0.7738(5) 0.8276(5) 0.3406(4) 0.0448(14) Uani 1 1 d . . . . .
H40A H 0.798519 0.843673 0.386577 0.054 Uiso 1 1 calc R U . . .
C41 C 0.8438(5) 0.5955(4) 0.1450(3) 0.0270(11) Uani 1 1 d . . . . .
S8 S 0.80943(14) 0.62184(14) 0.03747(9) 0.0401(4) Uani 1 1 d . . . . .
C42 C 0.9559(5) 0.6082(5) 0.1606(3) 0.0354(12) Uani 1 1 d . . . . .
H42A H 0.991405 0.597604 0.215518 0.042 Uiso 1 1 calc R U . . .
C43 C 1.0087(5) 0.6394(5) 0.0821(3) 0.0355(12) Uani 1 1 d . . . . .
H43A H 1.083974 0.653140 0.078958 0.043 Uiso 1 1 calc R U . . .
C44 C 0.9421(5) 0.6475(5) 0.0130(3) 0.0361(12) Uani 1 1 d . . . . .
H44A H 0.966403 0.665579 -0.043309 0.043 Uiso 1 1 calc R U . . .

loop_
_atom_site_aniso_label
_atom_site_aniso_U_11
_atom_site_aniso_U_22
_atom_site_aniso_U_33
_atom_site_aniso_U_23
_atom_site_aniso_U_13
_atom_site_aniso_U_12
N1 0.028(2) 0.034(2) 0.025(2) -0.0215(19) 0.0072(17) -0.0145(19)
C1 0.026(3) 0.030(3) 0.024(2) -0.017(2) 0.006(2) -0.010(2)
N2 0.027(2) 0.034(2) 0.022(2) -0.0185(19) 0.0068(17) -0.0134(19)
C2 0.028(3) 0.033(3) 0.022(2) -0.019(2) 0.013(2) -0.013(2)
N3 0.028(2) 0.033(2) 0.0189(19) -0.0162(18) 0.0063(17) -0.0143(19)
C3 0.027(3) 0.032(3) 0.019(2) -0.019(2) 0.006(2) -0.010(2)
N4 0.026(2) 0.032(2) 0.0187(19) -0.0158(18) 0.0073(17) -0.0137(19)
C4 0.029(3) 0.029(3) 0.022(2) -0.019(2) 0.004(2) -0.012(2)
C5 0.026(3) 0.028(3) 0.023(2) -0.020(2) 0.006(2) -0.011(2)
C6 0.022(2) 0.029(3) 0.022(2) -0.016(2) 0.0055(19) -0.009(2)
C7 0.023(2) 0.032(3) 0.020(2) -0.019(2) 0.008(2) -0.010(2)
C8 0.025(2) 0.032(3) 0.018(2) -0.014(2) 0.0024(19) -0.011(2)
C9 0.027(3) 0.030(3) 0.018(2) -0.013(2) 0.0032(19) -0.013(2)
C10 0.022(2) 0.027(3) 0.022(2) -0.015(2) 0.0035(19) -0.009(2)
C11 0.032(3) 0.029(3) 0.024(2) -0.014(2) 0.004(2) -0.013(2)
C12 0.027(2) 0.024(2) 0.024(2) -0.011(2) 0.003(2) -0.013(2)
C13 0.026(3) 0.032(3) 0.026(3) -0.021(2) 0.005(2) -0.009(2)
S1 0.0352(7) 0.0486(8) 0.0295(7) -0.0161(6) 0.0000(6) -0.0194(7)
C14 0.029(3) 0.041(3) 0.020(2) -0.018(2) 0.007(2) -0.014(2)
C15 0.048(3) 0.033(3) 0.029(3) -0.019(2) 0.013(2) -0.018(3)
C16 0.046(3) 0.040(3) 0.021(3) -0.013(2) 0.000(2) -0.013(3)
C17 0.030(3) 0.031(3) 0.028(3) -0.019(2) 0.002(2) -0.008(2)
S2 0.0386(8) 0.0375(8) 0.0488(9) -0.0134(7) -0.0096(6) -0.0136(7)
C18 0.034(3) 0.030(3) 0.032(3) -0.017(2) -0.001(2) -0.010(2)
C19 0.053(4) 0.036(3) 0.040(3) -0.016(3) -0.001(3) -0.018(3)
C20 0.046(4) 0.038(3) 0.050(4) -0.014(3) -0.015(3) -0.010(3)
C21 0.025(2) 0.026(3) 0.020(2) -0.013(2) 0.0067(19) -0.008(2)
S3 0.0451(8) 0.0335(7) 0.0271(7) -0.0093(6) -0.0011(6) -0.0190(6)
C22 0.028(3) 0.034(3) 0.022(2) -0.018(2) 0.010(2) -0.013(2)
C23 0.026(3) 0.044(3) 0.025(3) -0.021(2) 0.006(2) -0.012(2)
C24 0.035(3) 0.036(3) 0.024(3) -0.012(2) 0.000(2) -0.010(2)
C25 0.035(3) 0.028(3) 0.020(2) -0.014(2) 0.007(2) -0.013(2)
S4 0.0342(7) 0.0360(8) 0.0374(7) -0.0082(6) 0.0028(6) -0.0141(6)
C26 0.028(3) 0.032(3) 0.030(3) -0.013(2) 0.000(2) -0.013(2)
C27 0.027(3) 0.048(3) 0.035(3) -0.017(3) 0.001(2) -0.014(3)
C28 0.034(3) 0.038(3) 0.032(3) -0.008(2) 0.001(2) -0.009(3)
C29 0.032(2) 0.054(3) 0.030(2) -0.029(2) 0.0126(19) -0.023(2)
S5 0.0495(18) 0.057(2) 0.0476(18) -0.0282(15) 0.0266(15) -0.0378(16)
C30 0.030(5) 0.062(5) 0.038(4) -0.033(4) 0.011(4) -0.028(4)
C31 0.035(4) 0.064(5) 0.033(4) -0.034(4) 0.014(3) -0.023(4)
C32 0.038(4) 0.064(5) 0.037(4) -0.033(4) 0.021(3) -0.029(4)
S5' 0.031(2) 0.064(3) 0.0450(19) -0.0395(17) 0.0130(15) -0.0176(18)
C30' 0.043(5) 0.062(5) 0.041(5) -0.028(4) 0.025(4) -0.031(4)
C31' 0.043(4) 0.062(5) 0.036(4) -0.034(4) 0.018(4) -0.035(4)
C32' 0.034(4) 0.066(5) 0.035(4) -0.033(4) 0.013(3) -0.028(4)
C33 0.034(3) 0.035(3) 0.019(2) -0.014(2) 0.010(2) -0.018(2)
S6 0.0405(8) 0.0385(8) 0.0509(9) -0.0228(7) 0.0055(7) -0.0179(7)
C34 0.049(3) 0.025(3) 0.015(2) -0.010(2) 0.007(2) -0.023(2)
C35 0.044(3) 0.050(3) 0.032(3) -0.022(3) 0.007(2) -0.028(3)
C36 0.050(3) 0.033(3) 0.044(3) -0.023(3) 0.007(3) -0.020(3)
C37 0.027(3) 0.033(3) 0.030(3) -0.016(2) 0.004(2) -0.010(2)
S7 0.0540(9) 0.0534(9) 0.0459(9) -0.0264(7) 0.0062(7) -0.0280(8)
C38 0.020(2) 0.019(2) 0.023(2) -0.0158(19) 0.0019(18) -0.0092(19)
C39 0.049(4) 0.035(3) 0.060(4) -0.017(3) 0.006(3) -0.025(3)
C40 0.044(3) 0.045(3) 0.050(4) -0.026(3) 0.003(3) -0.019(3)
C41 0.029(3) 0.025(3) 0.025(2) -0.013(2) 0.005(2) -0.009(2)
S8 0.0499(9) 0.0552(9) 0.0329(7) -0.0249(7) 0.0168(6) -0.0336(7)
C42 0.023(3) 0.037(3) 0.035(3) -0.009(2) 0.009(2) -0.010(2)
C43 0.026(3) 0.034(3) 0.045(3) -0.016(3) 0.011(2) -0.013(2)
C44 0.036(3) 0.039(3) 0.038(3) -0.020(3) 0.014(2) -0.018(3)

loop_
_atom_type_symbol
_atom_type_description
_atom_type_scat_dispersion_real
_atom_type_scat_dispersion_imag
_atom_type_scat_source
C C 0.0040 0.0020 'XDISP Program in WinGX S.Brennan & P.L.Cowan Rev.Sci.Instrum.63,850 1992'
H H 0.0000 0.0000 'XDISP Program in WinGX S.Brennan & P.L.Cowan Rev.Sci.Instrum.63,850 1992'
N N 0.0076 0.0040 'XDISP Program in WinGX S.Brennan & P.L.Cowan Rev.Sci.Instrum.63,850 1992'
S S 0.1431 0.1480 'XDISP Program in WinGX S.Brennan & P.L.Cowan Rev.Sci.Instrum.63,850 1992'

loop_
_geom_angle_atom_site_label_1
_geom_angle_atom_site_label_2
_geom_angle_atom_site_label_3
_geom_angle
_geom_angle_site_symmetry_1
_geom_angle_site_symmetry_3
_geom_angle_publ_flag
C4 N1 C1 120.4(4) . . ?
N1 C1 C2 117.5(4) . . ?
N1 C1 C13 116.6(4) . . ?
C2 C1 C13 125.6(4) . . ?
C2 N2 C3 120.1(4) . . ?
N2 C2 C1 118.8(4) . . ?
N2 C2 C9 116.5(4) . . ?
C1 C2 C9 123.6(4) . . ?
C5 N3 C8 120.1(4) . . ?
N2 C3 C4 118.0(4) . . ?
N2 C3 C17 116.1(4) . . ?
C4 C3 C17 125.7(4) . . ?
C7 N4 C6 120.9(4) . . ?
N1 C4 C3 118.5(4) . . ?
N1 C4 C11 115.2(4) . . ?
C3 C4 C11 125.1(4) . . ?
N3 C5 C6 118.9(4) . . ?
N3 C5 C10 115.5(4) . . ?
C6 C5 C10 124.7(4) . . ?
N4 C6 C5 116.6(4) . . ?
N4 C6 C21 117.0(4) . . ?
C5 C6 C21 126.1(4) . . ?
N4 C7 C8 118.8(4) . . ?
N4 C7 C12 115.4(4) . . ?
C8 C7 C12 125.1(4) . . ?
N3 C8 C7 117.2(4) . . ?
N3 C8 C25 116.9(4) . . ?
C7 C8 C25 125.9(4) . . ?
C29 C9 C2 114.2(4) . . ?
C29 C9 C10 112.6(4) . . ?
C2 C9 C10 107.8(4) . . ?
C29 C9 H9A 107.3 . . ?
C2 C9 H9A 107.3 . . ?
C10 C9 H9A 107.3 . . ?
C33 C10 C5 113.1(4) . . ?
C33 C10 C9 111.4(4) . . ?
C5 C10 C9 106.8(3) . . ?
C33 C10 H10A 108.5 . . ?
C5 C10 H10A 108.5 . . ?
C9 C10 H10A 108.5 . . ?
C37 C11 C4 113.5(4) . . ?
C37 C11 C12 112.7(4) . . ?
C4 C11 C12 107.3(4) . . ?
C37 C11 H11A 107.7 . . ?
C4 C11 H11A 107.7 . . ?
C12 C11 H11A 107.7 . . ?
C41 C12 C7 113.1(4) . . ?
C41 C12 C11 111.7(4) . . ?
C7 C12 C11 107.0(4) . . ?
C41 C12 H12A 108.3 . . ?
C7 C12 H12A 108.3 . . ?
C11 C12 H12A 108.3 . . ?
C14 C13 C1 130.1(4) . . ?
C14 C13 S1 110.7(3) . . ?
C1 C13 S1 119.1(3) . . ?
C16 S1 C13 91.6(2) . . ?
C13 C14 C15 112.2(4) . . ?
C13 C14 H14A 123.9 . . ?
C15 C14 H14A 123.9 . . ?
C16 C15 C14 112.9(5) . . ?
C16 C15 H15A 123.6 . . ?
C14 C15 H15A 123.6 . . ?
C15 C16 S1 112.7(4) . . ?
C15 C16 H16A 123.7 . . ?
S1 C16 H16A 123.7 . . ?
C18 C17 C3 130.2(4) . . ?
C18 C17 S2 111.0(4) . . ?
C3 C17 S2 118.8(4) . . ?
C20 S2 C17 91.6(3) . . ?
C17 C18 C19 112.7(5) . . ?
C17 C18 H18A 123.7 . . ?
C19 C18 H18A 123.7 . . ?
C20 C19 C18 112.8(5) . . ?
C20 C19 H19A 123.6 . . ?
C18 C19 H19A 123.6 . . ?
C19 C20 S2 111.9(4) . . ?
C19 C20 H20A 124.0 . . ?
S2 C20 H20A 124.0 . . ?
C22 C21 C6 130.2(4) . . ?
C22 C21 S3 110.5(3) . . ?
C6 C21 S3 119.2(3) . . ?
C24 S3 C21 91.3(2) . . ?
C21 C22 C23 113.1(4) . . ?
C21 C22 H22A 123.5 . . ?
C23 C22 H22A 123.5 . . ?
C24 C23 C22 112.0(4) . . ?
C24 C23 H23A 124.0 . . ?
C22 C23 H23A 124.0 . . ?
C23 C24 S3 113.1(4) . . ?
C23 C24 H24A 123.5 . . ?
S3 C24 H24A 123.5 . . ?
C26 C25 C8 129.9(4) . . ?
C26 C25 S4 111.0(4) . . ?
C8 C25 S4 118.9(4) . . ?
C28 S4 C25 91.2(3) . . ?
C25 C26 C27 111.7(5) . . ?
C25 C26 H26A 124.2 . . ?
C27 C26 H26A 124.2 . . ?
C28 C27 C26 113.2(5) . . ?
C28 C27 H27A 123.4 . . ?
C26 C27 H27A 123.4 . . ?
C27 C28 S4 112.9(4) . . ?
C27 C28 H28A 123.6 . . ?
S4 C28 H28A 123.6 . . ?
C30 C29 C9 126.1(9) . . ?
C30' C29 C9 124.6(9) . . ?
C30 C29 S5 111.3(8) . . ?
C9 C29 S5 122.6(4) . . ?
C30' C29 S5' 110.0(8) . . ?
C9 C29 S5' 125.4(4) . . ?
C29 S5 C32 91.1(6) . . ?
C29 C30 C31 113.6(14) . . ?
C29 C30 H30A 123.2 . . ?
C31 C30 H30A 123.2 . . ?
C32 C31 C30 110.6(14) . . ?
C32 C31 H31A 124.7 . . ?
C30 C31 H31A 124.7 . . ?
C31 C32 S5 113.5(11) . . ?
C31 C32 H32A 123.2 . . ?
S5 C32 H32A 123.2 . . ?
C29 S5' C32' 91.8(6) . . ?
C29 C30' C31' 114.3(15) . . ?
C29 C30' H30B 122.9 . . ?
C31' C30' H30B 122.9 . . ?
C32' C31' C30' 110.3(15) . . ?
C32' C31' H31B 124.8 . . ?
C30' C31' H31B 124.8 . . ?
C31' C32' S5' 113.7(12) . . ?
C31' C32' H32B 123.2 . . ?
S5' C32' H32B 123.2 . . ?
C34 C33 C10 125.2(4) . . ?
C34 C33 S6 112.7(3) . . ?
C10 C33 S6 122.1(3) . . ?
C36 S6 C33 91.8(3) . . ?
C33 C34 C35 107.7(4) . . ?
C33 C34 H34A 126.1 . . ?
C35 C34 H34A 126.1 . . ?
C36 C35 C34 115.1(5) . . ?
C36 C35 H35A 122.4 . . ?
C34 C35 H35A 122.4 . . ?
C35 C36 S6 112.6(4) . . ?
C35 C36 H36A 123.7 . . ?
S6 C36 H36A 123.7 . . ?
C38 C37 C11 124.5(4) . . ?
C38 C37 S7 112.9(3) . . ?
C11 C37 S7 122.5(4) . . ?
C40 S7 C37 92.6(3) . . ?
C39 C38 C37 104.0(4) . . ?
C39 C38 H38A 128.0 . . ?
C37 C38 H38A 128.0 . . ?
C40 C39 C38 116.4(5) . . ?
C40 C39 H39A 121.8 . . ?
C38 C39 H39A 121.8 . . ?
C39 C40 S7 114.1(4) . . ?
C39 C40 H40A 122.9 . . ?
S7 C40 H40A 122.9 . . ?
C42 C41 C12 126.7(4) . . ?
C42 C41 S8 111.5(4) . . ?
C12 C41 S8 121.8(3) . . ?
C44 S8 C41 91.8(2) . . ?
C41 C42 C43 110.2(5) . . ?
C41 C42 H42A 124.9 . . ?
C43 C42 H42A 124.9 . . ?
C44 C43 C42 113.9(5) . . ?
C44 C43 H43A 123.1 . . ?
C42 C43 H43A 123.1 . . ?
C43 C44 S8 112.6(4) . . ?
C43 C44 H44A 123.7 . . ?
S8 C44 H44A 123.7 . . ?

loop_
_geom_bond_atom_site_label_1
_geom_bond_atom_site_label_2
_geom_bond_distance
_geom_bond_site_symmetry_2
_geom_bond_publ_flag
N1 C4 1.329(6) . ?
N1 C1 1.345(6) . ?
C1 C2 1.412(6) . ?
C1 C13 1.446(7) . ?
N2 C2 1.322(6) . ?
N2 C3 1.346(6) . ?
C2 C9 1.518(6) . ?
N3 C5 1.332(6) . ?
N3 C8 1.343(6) . ?
C3 C4 1.409(6) . ?
C3 C17 1.459(7) . ?
N4 C7 1.322(6) . ?
N4 C6 1.340(6) . ?
C4 C11 1.523(7) . ?
C5 C6 1.415(6) . ?
C5 C10 1.519(6) . ?
C6 C21 1.435(6) . ?
C7 C8 1.406(7) . ?
C7 C12 1.515(6) . ?
C8 C25 1.448(7) . ?
C9 C29 1.489(6) . ?
C9 C10 1.598(6) . ?
C9 H9A 1.0000 . ?
C10 C33 1.505(6) . ?
C10 H10A 1.0000 . ?
C11 C37 1.505(6) . ?
C11 C12 1.592(6) . ?
C11 H11A 1.0000 . ?
C12 C41 1.498(6) . ?
C12 H12A 1.0000 . ?
C13 C14 1.385(7) . ?
C13 S1 1.723(5) . ?
S1 C16 1.710(5) . ?
C14 C15 1.418(7) . ?
C14 H14A 0.9500 . ?
C15 C16 1.338(7) . ?
C15 H15A 0.9500 . ?
C16 H16A 0.9500 . ?
C17 C18 1.377(7) . ?
C17 S2 1.721(5) . ?
S2 C20 1.721(6) . ?
C18 C19 1.411(7) . ?
C18 H18A 0.9500 . ?
C19 C20 1.352(8) . ?
C19 H19A 0.9500 . ?
C20 H20A 0.9500 . ?
C21 C22 1.372(6) . ?
C21 S3 1.733(5) . ?
S3 C24 1.708(5) . ?
C22 C23 1.417(7) . ?
C22 H22A 0.9500 . ?
C23 C24 1.346(7) . ?
C23 H23A 0.9500 . ?
C24 H24A 0.9500 . ?
C25 C26 1.381(7) . ?
C25 S4 1.731(5) . ?
S4 C28 1.705(5) . ?
C26 C27 1.418(7) . ?
C26 H26A 0.9500 . ?
C27 C28 1.335(7) . ?
C27 H27A 0.9500 . ?
C28 H28A 0.9500 . ?
C29 C30 1.384(15) . ?
C29 C30' 1.391(16) . ?
C29 S5 1.686(6) . ?
C29 S5' 1.691(6) . ?
S5 C32 1.739(11) . ?
C30 C31 1.422(17) . ?
C30 H30A 0.9500 . ?
C31 C32 1.333(13) . ?
C31 H31A 0.9500 . ?
C32 H32A 0.9500 . ?
S5' C32' 1.730(12) . ?
C30' C31' 1.422(17) . ?
C30' H30B 0.9500 . ?
C31' C32' 1.328(13) . ?
C31' H31B 0.9500 . ?
C32' H32B 0.9500 . ?
C33 C34 1.426(7) . ?
C33 S6 1.718(5) . ?
S6 C36 1.698(5) . ?
C34 C35 1.446(7) . ?
C34 H34A 0.9500 . ?
C35 C36 1.341(8) . ?
C35 H35A 0.9500 . ?
C36 H36A 0.9500 . ?
C37 C38 1.503(6) . ?
C37 S7 1.708(5) . ?
S7 C40 1.668(6) . ?
C38 C39 1.470(7) . ?
C38 H38A 0.9500 . ?
C39 C40 1.334(8) . ?
C39 H39A 0.9500 . ?
C40 H40A 0.9500 . ?
C41 C42 1.405(7) . ?
C41 S8 1.723(5) . ?
S8 C44 1.703(5) . ?
C42 C43 1.429(7) . ?
C42 H42A 0.9500 . ?
C43 C44 1.346(7) . ?
C43 H43A 0.9500 . ?
C44 H44A 0.9500 . ?
